data_7102652
loop_
_publ_author_name
'Christmann, Ute'
'Vilar, Ram\'on'
'White, Andrew J P'
'Williams, David J'

_publ_section_title
;
 Synthesis of two novel dinuclear palladium(I) complexes and studies of
 their catalytic activity in amination reactions.
;
_journal_issue 11
_journal_name_full 'Chemical communications (Cambridge, England)'
_journal_page_first 1294
_journal_page_last 1295
_journal_paper_doi 10.1039/b402283a
_journal_year 2004
_chemical_formula_sum 'C40 H48 O P Pd'
_chemical_formula_weight 682.15
_chemical_name_systematic
;
?
;
_space_group_IT_number 14
_symmetry_cell_setting monoclinic
_symmetry_space_group_name_Hall '-P 2ybc'
_symmetry_space_group_name_H-M 'P 1 21/c 1'
_atom_sites_solution_hydrogens geom
_atom_sites_solution_primary direct
_atom_sites_solution_secondary difmap
_audit_creation_method SHELXL-97
_cell_angle_alpha 90.00
_cell_angle_beta 102.658(16)
_cell_angle_gamma 90.00
_cell_formula_units_Z 4
_cell_length_a 18.999(3)
_cell_length_b 9.9530(18)
_cell_length_c 19.111(6)
_cell_measurement_reflns_used 28
_cell_measurement_temperature 203(2)
_cell_measurement_theta_max 12.56
_cell_measurement_theta_min 4.74
_cell_volume 3526.0(13)
_computing_cell_refinement 'Bruker XSCANS'
_computing_data_collection 'Bruker XSCANS'
_computing_data_reduction 'Bruker SHELXTL'
_computing_molecular_graphics 'Bruker SHELXTL'
_computing_publication_material 'Bruker SHELXTL'
_computing_structure_refinement 'SHELXL-97 (Sheldrick, 1997)'
_computing_structure_solution 'SHELXS-97 (Sheldrick, 1990)'
_diffrn_ambient_temperature 203(2)
_diffrn_measured_fraction_theta_full 0.998
_diffrn_measured_fraction_theta_max 0.998
_diffrn_measurement_device_type 'Bruker P4'
_diffrn_measurement_method '\w scans'
_diffrn_radiation_monochromator graphite
_diffrn_radiation_source 'fine-focus sealed tube'
_diffrn_radiation_type MoK\a
_diffrn_radiation_wavelength 0.71073
_diffrn_reflns_av_R_equivalents 0.0957
_diffrn_reflns_av_sigmaI/netI 0.1274
_diffrn_reflns_limit_h_max 18
_diffrn_reflns_limit_h_min -22
_diffrn_reflns_limit_k_max 11
_diffrn_reflns_limit_k_min -4
_diffrn_reflns_limit_l_max 20
_diffrn_reflns_limit_l_min -22
_diffrn_reflns_number 6403
_diffrn_reflns_theta_full 25.01
_diffrn_reflns_theta_max 25.01
_diffrn_reflns_theta_min 2.20
_diffrn_standards_interval_count 97
_diffrn_standards_number 3
_exptl_absorpt_coefficient_mu 0.600
_exptl_absorpt_correction_T_max 0.9009
_exptl_absorpt_correction_T_min 0.6587
_exptl_absorpt_correction_type empirical
_exptl_crystal_colour Orange
_exptl_crystal_density_diffrn 1.285
_exptl_crystal_density_method 'not measured'
_exptl_crystal_description plates
_exptl_crystal_F_000 1428
_exptl_crystal_size_max 0.63
_exptl_crystal_size_mid 0.32
_exptl_crystal_size_min 0.07
_refine_diff_density_max 0.409
_refine_diff_density_min -0.534
_refine_diff_density_rms 0.105
_refine_ls_extinction_method none
_refine_ls_goodness_of_fit_ref 0.969
_refine_ls_hydrogen_treatment mixed
_refine_ls_matrix_type full
_refine_ls_number_parameters 386
_refine_ls_number_reflns 6208
_refine_ls_number_restraints 56
_refine_ls_restrained_S_all 0.968
_refine_ls_R_factor_all 0.1187
_refine_ls_R_factor_gt 0.0627
_refine_ls_shift/su_max 0.000
_refine_ls_shift/su_mean 0.000
_refine_ls_structure_factor_coef Fsqd
_refine_ls_weighting_details 'calc w=1/[\s^2^(Fo^2^)+(0.0373P)^2^+0.0000P] where P=(Fo^2^+2Fc^2^)/3'
_refine_ls_weighting_scheme calc
_refine_ls_wR_factor_gt 0.1190
_refine_ls_wR_factor_ref 0.1334
_reflns_number_gt 3922
_reflns_number_total 6208
_reflns_threshold_expression >2sigma(I)
_cod_data_source_file b402283a.txt
_cod_data_source_block Compound_1
_cod_depositor_comments
;
The following automatic conversions were performed:
'_symmetry_cell_setting' value 'Monoclinic' changed to 'monoclinic'
according to '/home/saulius/struct/CIF-dictionaries/cif_core.dic'
dictionary named 'cif_core.dic' version 2.4.1 from
2010-06-29.

'_exptl_absorpt_correction_type' value 'Empirical' changed to
'empirical' according to
'/home/saulius/struct/CIF-dictionaries/cif_core.dic' dictionary named
'cif_core.dic' version 2.4.1 from 2010-06-29.

Automatic conversion script
Id: cif_fix_enum 1527 2010-12-29 10:47:43Z saulius 
;
_cod_original_sg_symbol_H-M P2(1)/c
_cod_database_code 7102652

loop_
_symmetry_equiv_pos_as_xyz
'x, y, z'
'-x, y+1/2, -z+1/2'
'-x, -y, -z'
'x, -y-1/2, z-1/2'

loop_
_atom_site_label
_atom_site_type_symbol
_atom_site_fract_x
_atom_site_fract_y
_atom_site_fract_z
_atom_site_U_iso_or_equiv
_atom_site_adp_type
_atom_site_occupancy
_atom_site_symmetry_multiplicity
_atom_site_calc_flag
_atom_site_refinement_flags
_atom_site_disorder_assembly
_atom_site_disorder_group
Pd Pd 0.30183(3) 0.42589(5) 0.55607(3) 0.02893(13) Uani 1 1 d . . .
P P 0.29789(9) 0.31306(16) 0.44864(9) 0.0318(3) Uani 1 1 d . . .
C1 C 0.2932(4) 0.6317(7) 0.4594(4) 0.0383(14) Uani 1 1 d . . .
C2 C 0.2433(4) 0.6269(6) 0.5033(4) 0.0381(15) Uani 1 1 d . . .
H2A H 0.2008 0.5763 0.4889 0.046 Uiso 1 1 calc R . .
C3 C 0.2561(5) 0.6966(7) 0.5681(4) 0.0489(18) Uani 1 1 d . . .
H3A H 0.2228 0.6917 0.5979 0.059 Uiso 1 1 calc R . .
C4 C 0.3188(5) 0.7740(8) 0.5885(4) 0.053(2) Uani 1 1 d . . .
H4A H 0.3282 0.8213 0.6321 0.064 Uiso 1 1 calc R . .
C5 C 0.3660(4) 0.7798(7) 0.5444(4) 0.0442(16) Uani 1 1 d . . .
H5A H 0.4078 0.8325 0.5583 0.053 Uiso 1 1 calc R . .
C6 C 0.3548(4) 0.7110(7) 0.4799(4) 0.0434(16) Uani 1 1 d . . .
H6A H 0.3882 0.7177 0.4503 0.052 Uiso 1 1 calc R . .
C7 C 0.2748(3) 0.5699(8) 0.3858(3) 0.0334(12) Uani 1 1 d . . .
C8 C 0.2622(3) 0.6589(7) 0.3272(4) 0.0378(14) Uani 1 1 d . . .
H8A H 0.2675 0.7518 0.3355 0.045 Uiso 1 1 calc R . .
C9 C 0.2422(4) 0.6121(7) 0.2578(4) 0.0388(15) Uani 1 1 d . . .
H9A H 0.2344 0.6725 0.2191 0.047 Uiso 1 1 calc R . .
C10 C 0.2334(4) 0.4740(8) 0.2454(4) 0.0441(16) Uani 1 1 d . . .
H10A H 0.2171 0.4415 0.1985 0.053 Uiso 1 1 calc R . .
C11 C 0.2486(4) 0.3867(7) 0.3014(4) 0.0414(16) Uani 1 1 d . . .
H11A H 0.2447 0.2940 0.2920 0.050 Uiso 1 1 calc R . .
C12 C 0.2698(3) 0.4298(8) 0.3727(3) 0.0332(12) Uani 1 1 d . . .
C13 C 0.3891(4) 0.2563(7) 0.4349(4) 0.0408(15) Uani 1 1 d . . .
C14 C 0.4388(4) 0.3795(8) 0.4574(5) 0.0500(19) Uani 1 1 d . . .
H14A H 0.4871 0.3585 0.4520 0.075 Uiso 1 1 calc R . .
H14B H 0.4400 0.4015 0.5071 0.075 Uiso 1 1 calc R . .
H14C H 0.4202 0.4556 0.4273 0.075 Uiso 1 1 calc R . .
C15 C 0.3933(5) 0.2209(10) 0.3580(4) 0.058(2) Uani 1 1 d . . .
H15A H 0.4421 0.1934 0.3571 0.087 Uiso 1 1 calc R . .
H15B H 0.3804 0.2989 0.3275 0.087 Uiso 1 1 calc R . .
H15C H 0.3602 0.1480 0.3407 0.087 Uiso 1 1 calc R . .
C16 C 0.4167(5) 0.1380(8) 0.4852(5) 0.0542(19) Uani 1 1 d . . .
H16A H 0.4634 0.1093 0.4780 0.081 Uiso 1 1 calc R . .
H16B H 0.3828 0.0640 0.4748 0.081 Uiso 1 1 calc R . .
H16C H 0.4213 0.1662 0.5346 0.081 Uiso 1 1 calc R . .
C17 C 0.2307(4) 0.1717(7) 0.4359(4) 0.0484(17) Uani 1 1 d . . .
C18 C 0.2391(5) 0.0625(9) 0.3801(5) 0.065(2) Uani 1 1 d . . .
H18A H 0.2020 -0.0054 0.3780 0.098 Uiso 1 1 calc R . .
H18B H 0.2863 0.0210 0.3943 0.098 Uiso 1 1 calc R . .
H18C H 0.2342 0.1036 0.3333 0.098 Uiso 1 1 calc R . .
C19 C 0.2356(5) 0.1031(8) 0.5073(5) 0.063(2) Uani 1 1 d . . .
H19A H 0.2012 0.0298 0.5017 0.094 Uiso 1 1 calc R . .
H19B H 0.2248 0.1673 0.5416 0.094 Uiso 1 1 calc R . .
H19C H 0.2840 0.0682 0.5244 0.094 Uiso 1 1 calc R . .
C20 C 0.1548(5) 0.2356(11) 0.4128(6) 0.074(3) Uani 1 1 d . . .
H20A H 0.1184 0.1654 0.4058 0.111 Uiso 1 1 calc R . .
H20B H 0.1515 0.2846 0.3683 0.111 Uiso 1 1 calc R . .
H20C H 0.1469 0.2968 0.4498 0.111 Uiso 1 1 calc R . .
O21 O 0.2507(3) 0.5852(6) 0.7257(3) 0.0483(11) Uani 1 1 d . . .
C21 C 0.2544(4) 0.4798(7) 0.6921(3) 0.0356(14) Uani 1 1 d . . .
C22 C 0.3213(3) 0.4451(7) 0.6716(3) 0.0337(13) Uani 1 1 d . . .
H22A H 0.3549 0.5143 0.6715 0.040 Uiso 1 1 calc R . .
C23 C 0.3397(4) 0.3140(7) 0.6515(3) 0.0340(13) Uani 1 1 d . . .
H23A H 0.3030 0.2543 0.6301 0.041 Uiso 1 1 calc R . .
C24 C 0.4727(2) 0.3600(3) 0.6627(3) 0.0431(15) Uani 1 1 d G . .
H24A H 0.4620 0.4510 0.6522 0.052 Uiso 1 1 calc R . .
C25 C 0.54379(19) 0.3159(5) 0.6767(3) 0.054(2) Uani 1 1 d G . .
H25A H 0.5813 0.3770 0.6756 0.064 Uiso 1 1 calc R . .
C26 C 0.55951(19) 0.1813(5) 0.6923(3) 0.059(2) Uani 1 1 d G . .
H26A H 0.6076 0.1515 0.7018 0.071 Uiso 1 1 calc R . .
C27 C 0.5041(3) 0.0909(4) 0.6939(3) 0.060(2) Uani 1 1 d G . .
H27A H 0.5147 0.0000 0.7044 0.072 Uiso 1 1 calc R . .
C28 C 0.4330(2) 0.1351(4) 0.6798(3) 0.0491(18) Uani 1 1 d G . .
H28A H 0.3955 0.0740 0.6809 0.059 Uiso 1 1 calc R . .
C29 C 0.41726(17) 0.2696(4) 0.6643(2) 0.0329(13) Uani 1 1 d G . .
C30 C 0.1910(4) 0.3908(7) 0.6723(4) 0.0389(16) Uani 1 1 d . . .
H30A H 0.1930 0.3131 0.6449 0.047 Uiso 1 1 calc R . .
C31 C 0.1305(3) 0.4223(9) 0.6940(4) 0.0441(14) Uani 1 1 d . . .
H31A H 0.1331 0.5018 0.7210 0.053 Uiso 1 1 calc R . .
C32 C 0.0047(3) 0.4172(7) 0.7036(4) 0.082(3) Uani 1 1 d G . .
H32A H 0.0120 0.5024 0.7253 0.098 Uiso 1 1 calc R . .
C33 C -0.0627(3) 0.3564(9) 0.6930(5) 0.103(4) Uani 1 1 d G . .
H33A H -0.1009 0.4004 0.7075 0.124 Uiso 1 1 calc R . .
C34 C -0.0735(3) 0.2304(9) 0.6610(5) 0.115(5) Uani 1 1 d G . .
H34A H -0.1190 0.1893 0.6539 0.138 Uiso 1 1 calc R . .
C35 C -0.0170(4) 0.1654(6) 0.6396(5) 0.113(5) Uani 1 1 d G . .
H35A H -0.0243 0.0802 0.6180 0.136 Uiso 1 1 calc R . .
C36 C 0.0504(3) 0.2263(6) 0.6502(4) 0.078(3) Uani 1 1 d G . .
H36A H 0.0886 0.1823 0.6358 0.094 Uiso 1 1 calc R . .
C37 C 0.0612(2) 0.3522(6) 0.6822(4) 0.059(2) Uani 1 1 d G . .
C41 C -0.073(2) 0.279(4) 0.448(3) 0.089(11) Uiso 0.289(13) 1 d PDU A -1
H41A H -0.0616 0.2021 0.4218 0.133 Uiso 0.289(13) 1 calc PR A -1
H41B H -0.1154 0.3240 0.4208 0.133 Uiso 0.289(13) 1 calc PR A -1
H41C H -0.0819 0.2500 0.4939 0.133 Uiso 0.289(13) 1 calc PR A -1
C42 C -0.0102(17) 0.375(3) 0.461(2) 0.072(8) Uiso 0.289(13) 1 d PDU A -1
H42A H 0.0327 0.3286 0.4880 0.086 Uiso 0.289(13) 1 calc PR A -1
H42B H -0.0007 0.4025 0.4150 0.086 Uiso 0.289(13) 1 calc PR A -1
C43 C -0.0221(14) 0.498(3) 0.5018(19) 0.064(8) Uiso 0.289(13) 1 d PDU A -1
H43A H -0.0331 0.4700 0.5474 0.076 Uiso 0.289(13) 1 calc PR A -1
H43B H -0.0645 0.5453 0.4744 0.076 Uiso 0.289(13) 1 calc PR A -1
C44 C 0.0404(17) 0.594(3) 0.517(2) 0.083(9) Uiso 0.289(13) 1 d PDU A -1
H44A H 0.0851 0.5440 0.5361 0.099 Uiso 0.289(13) 1 calc PR A -1
H44B H 0.0451 0.6380 0.4726 0.099 Uiso 0.289(13) 1 calc PR A -1
C45 C 0.030(2) 0.696(4) 0.570(2) 0.100(11) Uiso 0.289(13) 1 d PDU A -1
H45A H -0.0219 0.7184 0.5573 0.120 Uiso 0.289(13) 1 calc PR A -1
H45B H 0.0374 0.6492 0.6161 0.120 Uiso 0.289(13) 1 calc PR A -1
C46 C 0.067(3) 0.827(4) 0.585(3) 0.121(17) Uiso 0.289(13) 1 d PDU A -1
H46A H 0.0472 0.8758 0.6203 0.182 Uiso 0.289(13) 1 calc PR A -1
H46B H 0.0613 0.8785 0.5416 0.182 Uiso 0.289(13) 1 calc PR A -1
H46C H 0.1183 0.8107 0.6047 0.182 Uiso 0.289(13) 1 calc PR A -1
C41' C -0.032(3) 0.201(5) 0.446(4) 0.095(16) Uiso 0.211(13) 1 d PDU A -2
H41D H -0.0741 0.1427 0.4389 0.143 Uiso 0.211(13) 1 calc PR A -2
H41E H 0.0066 0.1617 0.4818 0.143 Uiso 0.211(13) 1 calc PR A -2
H41F H -0.0171 0.2130 0.4016 0.143 Uiso 0.211(13) 1 calc PR A -2
C42' C -0.052(2) 0.335(4) 0.473(3) 0.056(10) Uiso 0.211(13) 1 d PDU A -2
H42C H -0.0900 0.3743 0.4357 0.067 Uiso 0.211(13) 1 calc PR A -2
H42D H -0.0713 0.3202 0.5153 0.067 Uiso 0.211(13) 1 calc PR A -2
C43' C 0.008(3) 0.433(5) 0.491(3) 0.065(11) Uiso 0.211(13) 1 d PDU A -2
H43C H 0.0224 0.4582 0.4464 0.078 Uiso 0.211(13) 1 calc PR A -2
H43D H 0.0493 0.3882 0.5216 0.078 Uiso 0.211(13) 1 calc PR A -2
C44' C -0.006(3) 0.560(5) 0.528(3) 0.066(10) Uiso 0.211(13) 1 d PDU A -2
H44C H -0.0289 0.5371 0.5672 0.079 Uiso 0.211(13) 1 calc PR A -2
H44D H -0.0396 0.6156 0.4935 0.079 Uiso 0.211(13) 1 calc PR A -2
C45' C 0.061(2) 0.639(5) 0.556(4) 0.082(11) Uiso 0.211(13) 1 d PDU A -2
H45C H 0.0817 0.6666 0.5158 0.098 Uiso 0.211(13) 1 calc PR A -2
H45D H 0.0963 0.5793 0.5865 0.098 Uiso 0.211(13) 1 calc PR A -2
C46' C 0.051(4) 0.761(6) 0.599(4) 0.107(17) Uiso 0.211(13) 1 d PDU A -2
H46D H 0.0976 0.8058 0.6148 0.160 Uiso 0.211(13) 1 calc PR A -2
H46E H 0.0331 0.7345 0.6404 0.160 Uiso 0.211(13) 1 calc PR A -2
H46F H 0.0176 0.8217 0.5693 0.160 Uiso 0.211(13) 1 calc PR A -2

loop_
_atom_site_aniso_label
_atom_site_aniso_U_11
_atom_site_aniso_U_22
_atom_site_aniso_U_33
_atom_site_aniso_U_23
_atom_site_aniso_U_13
_atom_site_aniso_U_12
Pd 0.0318(2) 0.02154(19) 0.0327(2) -0.0001(2) 0.00557(15) 0.0011(2)
P 0.0397(8) 0.0256(7) 0.0302(8) 0.0010(6) 0.0076(6) -0.0010(7)
C1 0.036(3) 0.035(3) 0.044(4) -0.002(3) 0.008(3) 0.008(3)
C2 0.042(4) 0.026(3) 0.047(4) 0.003(3) 0.012(3) 0.007(3)
C3 0.071(5) 0.035(4) 0.047(4) 0.005(3) 0.027(4) 0.003(4)
C4 0.085(6) 0.034(4) 0.042(4) -0.008(3) 0.018(4) -0.011(4)
C5 0.059(4) 0.028(3) 0.045(4) -0.006(3) 0.010(3) -0.003(3)
C6 0.046(4) 0.041(4) 0.047(4) -0.006(3) 0.017(3) 0.000(3)
C7 0.021(2) 0.036(3) 0.042(3) -0.003(3) 0.004(2) 0.006(3)
C8 0.036(3) 0.030(3) 0.049(4) 0.004(3) 0.012(3) 0.000(3)
C9 0.038(3) 0.033(3) 0.043(4) 0.009(3) 0.005(3) 0.007(3)
C10 0.047(4) 0.048(4) 0.034(4) -0.002(3) 0.001(3) 0.003(3)
C11 0.047(4) 0.034(4) 0.039(4) -0.003(3) 0.001(3) 0.000(3)
C12 0.030(3) 0.033(3) 0.037(3) 0.010(3) 0.008(2) 0.002(3)
C13 0.053(4) 0.035(3) 0.036(4) 0.002(3) 0.014(3) 0.019(3)
C14 0.040(4) 0.054(4) 0.060(5) 0.006(4) 0.020(4) 0.002(3)
C15 0.064(5) 0.070(5) 0.045(4) 0.000(4) 0.021(4) 0.017(4)
C16 0.062(5) 0.045(4) 0.055(5) 0.012(4) 0.012(4) 0.020(4)
C17 0.056(4) 0.033(3) 0.053(4) -0.005(3) 0.006(3) -0.015(3)
C18 0.093(6) 0.040(4) 0.057(5) -0.008(4) 0.005(4) -0.015(5)
C19 0.086(6) 0.044(5) 0.059(5) -0.003(4) 0.018(4) -0.025(4)
C20 0.058(5) 0.074(6) 0.082(7) 0.006(5) 0.000(5) -0.030(5)
O21 0.056(3) 0.040(3) 0.053(3) -0.016(3) 0.020(2) 0.001(3)
C21 0.041(3) 0.037(3) 0.028(3) -0.001(3) 0.006(3) 0.004(3)
C22 0.036(3) 0.032(3) 0.036(3) 0.001(3) 0.011(2) 0.002(3)
C23 0.037(3) 0.037(3) 0.028(3) 0.000(3) 0.007(2) -0.002(3)
C24 0.043(4) 0.045(4) 0.040(4) 0.004(3) 0.005(3) 0.001(3)
C25 0.043(4) 0.078(6) 0.043(4) 0.013(4) 0.014(3) 0.008(4)
C26 0.044(4) 0.080(6) 0.056(5) 0.026(4) 0.017(3) 0.029(4)
C27 0.074(5) 0.053(5) 0.057(5) 0.021(4) 0.020(4) 0.038(5)
C28 0.060(5) 0.040(4) 0.049(4) 0.011(3) 0.015(4) 0.009(3)
C29 0.039(3) 0.036(3) 0.024(3) 0.002(2) 0.007(2) 0.010(3)
C30 0.045(4) 0.039(4) 0.033(3) -0.001(3) 0.009(3) 0.004(3)
C31 0.036(3) 0.052(4) 0.044(3) 0.005(4) 0.010(3) 0.006(4)
C32 0.049(5) 0.117(9) 0.079(6) -0.024(8) 0.015(4) 0.002(6)
C33 0.061(7) 0.125(11) 0.129(12) -0.018(9) 0.034(7) 0.001(7)
C34 0.051(6) 0.135(13) 0.160(15) 0.019(11) 0.026(8) -0.027(7)
C35 0.074(8) 0.089(9) 0.168(15) 0.024(10) 0.006(8) -0.028(7)
C36 0.051(5) 0.066(6) 0.115(9) 0.018(6) 0.011(5) -0.008(4)
C37 0.043(4) 0.068(6) 0.064(5) 0.021(4) 0.007(4) -0.005(4)

loop_
_atom_type_symbol
_atom_type_description
_atom_type_scat_dispersion_real
_atom_type_scat_dispersion_imag
_atom_type_scat_source
C C 0.0033 0.0016 'International Tables Vol C Tables 4.2.6.8 and 6.1.1.4'
H H 0.0000 0.0000 'International Tables Vol C Tables 4.2.6.8 and 6.1.1.4'
O O 0.0106 0.0060 'International Tables Vol C Tables 4.2.6.8 and 6.1.1.4'
P P 0.1023 0.0942 'International Tables Vol C Tables 4.2.6.8 and 6.1.1.4'
Pd Pd -0.9988 1.0072 'International Tables Vol C Tables 4.2.6.8 and 6.1.1.4'

loop_
_geom_angle_atom_site_label_1
_geom_angle_atom_site_label_2
_geom_angle_atom_site_label_3
_geom_angle
C23 Pd C22 38.8(2)
C23 Pd P 116.36(18)
C22 Pd P 155.15(18)
C23 Pd C2 146.8(3)
C22 Pd C2 108.3(2)
P Pd C2 96.25(18)
C12 P C17 107.3(3)
C12 P C13 101.2(3)
C17 P C13 112.0(4)
C12 P Pd 109.8(2)
C17 P Pd 111.4(3)
C13 P Pd 114.4(2)
C6 C1 C2 119.3(7)
C6 C1 C7 120.1(6)
C2 C1 C7 119.9(6)
C3 C2 C1 120.5(7)
C3 C2 Pd 93.8(5)
C1 C2 Pd 88.2(4)
C2 C3 C4 119.4(7)
C5 C4 C3 119.2(7)
C4 C5 C6 122.5(7)
C5 C6 C1 118.9(7)
C8 C7 C12 119.0(6)
C8 C7 C1 116.8(6)
C12 C7 C1 124.1(6)
C9 C8 C7 121.1(6)
C8 C9 C10 119.5(6)
C11 C10 C9 119.8(7)
C10 C11 C12 122.5(7)
C11 C12 C7 117.9(6)
C11 C12 P 123.0(6)
C7 C12 P 118.9(5)
C15 C13 C16 110.0(6)
C15 C13 C14 107.0(7)
C16 C13 C14 109.2(7)
C15 C13 P 116.3(5)
C16 C13 P 109.7(5)
C14 C13 P 104.2(4)
C19 C17 C20 108.2(8)
C19 C17 C18 107.9(7)
C20 C17 C18 108.7(7)
C19 C17 P 108.4(5)
C20 C17 P 107.0(5)
C18 C17 P 116.3(6)
O21 C21 C22 119.6(6)
O21 C21 C30 120.3(6)
C22 C21 C30 120.1(6)
C23 C22 C21 124.9(6)
C23 C22 Pd 69.1(4)
C21 C22 Pd 109.4(4)
C22 C23 C29 121.0(5)
C22 C23 Pd 72.1(4)
C29 C23 Pd 115.3(4)
C25 C24 C29 120.0
C24 C25 C26 120.0
C27 C26 C25 120.0
C26 C27 C28 120.0
C29 C28 C27 120.0
C28 C29 C24 120.0
C28 C29 C23 118.3(4)
C24 C29 C23 121.7(4)
C31 C30 C21 119.2(7)
C30 C31 C37 130.1(8)
C33 C32 C37 120.0
C32 C33 C34 120.0
C35 C34 C33 120.0
C34 C35 C36 120.0
C37 C36 C35 120.0
C36 C37 C32 120.0
C36 C37 C31 122.6(5)
C32 C37 C31 117.4(5)
C43 C42 C41 114(2)
C42 C43 C44 115(2)
C45 C44 C43 110(2)
C46 C45 C44 127(3)
C43' C42' C41' 116(3)
C42' C43' C44' 118(2)
C43' C44' C45' 113(2)
C44' C45' C46' 116(3)

loop_
_geom_bond_atom_site_label_1
_geom_bond_atom_site_label_2
_geom_bond_distance
Pd C23 2.124(6)
Pd C22 2.165(6)
Pd P 2.3269(18)
Pd C2 2.401(6)
P C12 1.845(6)
P C17 1.880(7)
P C13 1.895(7)
C1 C6 1.395(10)
C1 C2 1.396(10)
C1 C7 1.505(9)
C2 C3 1.394(11)
C3 C4 1.401(12)
C4 C5 1.358(11)
C5 C6 1.387(10)
C7 C8 1.407(10)
C7 C12 1.417(11)
C8 C9 1.378(10)
C9 C10 1.398(11)
C10 C11 1.360(10)
C11 C12 1.399(10)
C13 C15 1.530(10)
C13 C16 1.538(10)
C13 C14 1.549(11)
C17 C19 1.510(11)
C17 C20 1.549(13)
C17 C18 1.554(12)
O21 C21 1.240(9)
C21 C22 1.450(9)
C21 C30 1.477(10)
C22 C23 1.425(9)
C23 C29 1.505(7)
C24 C25 1.3900
C24 C29 1.3900
C25 C26 1.3900
C26 C27 1.3900
C27 C28 1.3900
C28 C29 1.3900
C30 C31 1.341(10)
C31 C37 1.463(8)
C32 C33 1.3900
C32 C37 1.3900
C33 C34 1.3900
C34 C35 1.3900
C35 C36 1.3900
C36 C37 1.3900
C41 C42 1.503(19)
C42 C43 1.487(19)
C43 C44 1.503(19)
C44 C45 1.481(19)
C45 C46 1.48(2)
C41' C42' 1.49(2)
C42' C43' 1.480(19)
C43' C44' 1.489(19)
C44' C45' 1.49(2)
C45' C46' 1.50(2)
